data_4076757
loop_
_publ_author_name
'Foo, David M. J.'
'Sinnema, Piet-Jan'
'Twamley, Brendan'
'Shapiro, Pamela J.'

_publ_section_title
;
 Isolation of a Stableansa-Chromocene(III) Carbonyl Cation and
 Characterization of a Transient, Cationicansa-Chromocene(IV) Carbonyl
 Hydride
;
_journal_issue 6
_journal_name_full Organometallics
_journal_page_first 1005
_journal_paper_doi 10.1021/om011066l
_journal_volume 21
_journal_year 2002
_chemical_formula_sum 'C49 H32 B Cr F24 O'
_chemical_formula_weight 1155.56
_chemical_name_common 'Me4-ansachromocene(CO) + B(RF)4'
_chemical_name_systematic
; 
 ? 
;
_space_group_IT_number 4
_symmetry_cell_setting monoclinic
_symmetry_space_group_name_Hall 'P 2yb'
_symmetry_space_group_name_H-M 'P 1 21 1'
_atom_sites_solution_hydrogens geom
_atom_sites_solution_primary direct
_atom_sites_solution_secondary difmap
_audit_creation_method SHELXL-97
_cell_angle_alpha 90.00
_cell_angle_beta 105.4240(10)
_cell_angle_gamma 90.00
_cell_formula_units_Z 2
_cell_length_a 9.9402(9)
_cell_length_b 16.4924(14)
_cell_length_c 15.1391(13)
_cell_measurement_reflns_used 966
_cell_measurement_temperature 203(2)
_cell_measurement_theta_max 23.35
_cell_measurement_theta_min 2.83
_cell_volume 2392.5(4)
_computing_cell_refinement 'Bruker SMART'
_computing_data_collection 'Bruker SMART'
_computing_data_reduction 'Bruker SAINTPlus v. 6.02'
_computing_molecular_graphics 'XP, Bruker SHELXTL v. 5.10'
_computing_publication_material 'XCIF, Bruker SHELXTL v. 5.10'
_computing_structure_refinement 'XL, Bruker SHELXTL v. 5.10'
_computing_structure_solution 'XS, Bruker SHELXTL v. 5.10'
_diffrn_ambient_temperature 203(2)
_diffrn_detector_area_resol_mean 8.3
_diffrn_measured_fraction_theta_full 1.000
_diffrn_measured_fraction_theta_max 1.000
_diffrn_measurement_device_type 'Siemens SMART 1K'
_diffrn_measurement_method \w
_diffrn_radiation_monochromator graphite
_diffrn_radiation_source 'normal-focus sealed tube'
_diffrn_radiation_type MoK\a
_diffrn_radiation_wavelength 0.71073
_diffrn_reflns_av_R_equivalents 0.0282
_diffrn_reflns_av_sigmaI/netI 0.0412
_diffrn_reflns_limit_h_max 11
_diffrn_reflns_limit_h_min -11
_diffrn_reflns_limit_k_max 13
_diffrn_reflns_limit_k_min -19
_diffrn_reflns_limit_l_max 18
_diffrn_reflns_limit_l_min -14
_diffrn_reflns_number 14377
_diffrn_reflns_theta_full 25.00
_diffrn_reflns_theta_max 25.00
_diffrn_reflns_theta_min 1.86
_diffrn_standards_decay_% <0.01
_diffrn_standards_number 0
_exptl_absorpt_coefficient_mu 0.371
_exptl_absorpt_correction_T_max 0.9568
_exptl_absorpt_correction_T_min 0.9065
_exptl_absorpt_correction_type empirical
_exptl_absorpt_process_details 'SADABS (Sheldrick, 1999)'
_exptl_crystal_colour red
_exptl_crystal_density_diffrn 1.604
_exptl_crystal_density_method 'not measured'
_exptl_crystal_description needle
_exptl_crystal_F_000 1158
_exptl_crystal_size_max 0.27
_exptl_crystal_size_mid 0.24
_exptl_crystal_size_min 0.12
_refine_diff_density_max 0.601
_refine_diff_density_min -0.429
_refine_diff_density_rms 0.061
_refine_ls_abs_structure_details 'Flack H D (1983), Acta Cryst. A39, 876-881'
_refine_ls_abs_structure_Flack 0.01(2)
_refine_ls_extinction_method none
_refine_ls_goodness_of_fit_ref 1.067
_refine_ls_hydrogen_treatment constr
_refine_ls_matrix_type full
_refine_ls_number_parameters 686
_refine_ls_number_reflns 7487
_refine_ls_number_restraints 1
_refine_ls_restrained_S_all 1.067
_refine_ls_R_factor_all 0.0617
_refine_ls_R_factor_gt 0.0534
_refine_ls_shift/su_max 0.001
_refine_ls_shift/su_mean 0.000
_refine_ls_structure_factor_coef Fsqd
_refine_ls_weighting_details 'calc w=1/[\s^2^(Fo^2^)+(0.0885P)^2^+1.2519P] where P=(Fo^2^+2Fc^2^)/3'
_refine_ls_weighting_scheme calc
_refine_ls_wR_factor_gt 0.1427
_refine_ls_wR_factor_ref 0.1494
_reflns_number_gt 6469
_reflns_number_total 7487
_reflns_threshold_expression I>2\s(I)
_cod_data_source_file om011066l.cif
_cod_data_source_block bt247
_cod_depositor_comments
;
The following automatic conversions were performed:

'_symmetry_cell_setting' value 'Monoclinic' changed to 'monoclinic'
according to /home/saulius/struct/CIF-dictionaries/cif_core.dic
dictionary named 'cif_core.dic' version 2.4.1 from
2010-06-29.

'_exptl_absorpt_correction_type' value 'Empirical'
changed to 'empirical' according to
/home/saulius/struct/CIF-dictionaries/cif_core.dic dictionary named
'cif_core.dic' version 2.4.1 from 2010-06-29.

Automatic conversion script
Id: cif_fix_values 1715 2011-07-08 13:25:40Z adriana 
;
_cod_original_sg_symbol_H-M 'P 21'
_cod_database_code 4076757

loop_
_symmetry_equiv_pos_as_xyz
'x, y, z'
'-x, y+1/2, -z'

loop_
_atom_site_label
_atom_site_type_symbol
_atom_site_fract_x
_atom_site_fract_y
_atom_site_fract_z
_atom_site_U_iso_or_equiv
_atom_site_adp_type
_atom_site_occupancy
_atom_site_symmetry_multiplicity
_atom_site_calc_flag
_atom_site_refinement_flags
Cr1 Cr 0.09418(7) 0.06074(4) 0.22327(5) 0.03368(18) Uani 1 1 d .
F1 F 0.2211(6) 0.8582(3) 0.0573(4) 0.124(2) Uani 1 1 d .
F2 F 0.3603(7) 0.9187(3) 0.0121(8) 0.206(5) Uani 1 1 d .
F3 F 0.1986(11) 0.8719(5) -0.0769(4) 0.225(5) Uani 1 1 d .
F4 F 0.6288(3) 0.6662(2) -0.1741(2) 0.0619(9) Uani 1 1 d .
F5 F 0.4178(4) 0.6874(3) -0.2466(2) 0.0766(12) Uani 1 1 d .
F6 F 0.4761(4) 0.5740(2) -0.1825(2) 0.0680(9) Uani 1 1 d .
F7 F 0.2313(10) 0.4318(4) -0.0651(4) 0.191(4) Uani 1 1 d .
F8 F 0.2739(6) 0.3200(4) -0.0119(4) 0.167(4) Uani 1 1 d .
F9 F 0.1094(5) 0.3863(5) 0.0033(5) 0.161(3) Uani 1 1 d .
F10 F 0.4284(8) 0.4156(3) 0.4102(3) 0.126(2) Uani 1 1 d .
F11 F 0.3725(5) 0.3039(3) 0.3405(3) 0.1007(16) Uani 1 1 d .
F12 F 0.5781(4) 0.3457(3) 0.3746(3) 0.1070(18) Uani 1 1 d .
F13 F 0.8918(4) 0.3727(3) 0.2947(4) 0.0994(16) Uani 1 1 d .
F14 F 1.0612(4) 0.3839(2) 0.2369(3) 0.0737(11) Uani 1 1 d .
F15 F 1.0736(5) 0.4359(3) 0.3655(3) 0.1033(16) Uani 1 1 d .
F16 F 1.1646(4) 0.6463(3) 0.1201(4) 0.111(2) Uani 1 1 d .
F17 F 1.0845(7) 0.7443(3) 0.1762(3) 0.148(3) Uani 1 1 d .
F18 F 0.9893(4) 0.7047(3) 0.0438(2) 0.0722(11) Uani 1 1 d .
F19 F 0.7136(8) 0.9140(3) 0.2916(3) 0.144(3) Uani 1 1 d .
F20 F 0.8251(6) 0.8642(4) 0.4037(6) 0.195(4) Uani 1 1 d .
F21 F 0.6589(9) 0.9321(4) 0.4061(7) 0.205(5) Uani 1 1 d .
F22 F 0.3567(4) 0.6946(3) 0.4986(3) 0.0941(15) Uani 1 1 d .
F23 F 0.2386(5) 0.7840(3) 0.4186(4) 0.1088(17) Uani 1 1 d .
F24 F 0.2138(4) 0.6619(3) 0.3749(3) 0.0968(16) Uani 1 1 d .
B1 B 0.5636(5) 0.6175(3) 0.1757(3) 0.0275(10) Uani 1 1 d .
O1 O 0.1148(6) 0.0328(3) 0.0298(3) 0.0786(14) Uani 1 1 d .
C1 C -0.1052(5) 0.1046(4) 0.2344(4) 0.0523(14) Uani 1 1 d .
H1A H -0.1831 0.0704 0.2421 0.063 Uiso 1 1 calc R
C2 C -0.0852(6) 0.1303(4) 0.1497(4) 0.0550(14) Uani 1 1 d .
H2A H -0.1466 0.1174 0.0883 0.066 Uiso 1 1 calc R
C3 C 0.0333(6) 0.1816(3) 0.1681(4) 0.0518(13) Uani 1 1 d .
H3A H 0.0699 0.2104 0.1220 0.062 Uiso 1 1 calc R
C4 C 0.0860(6) 0.1871(3) 0.2646(4) 0.0462(12) Uani 1 1 d .
H4A H 0.1667 0.2203 0.2977 0.055 Uiso 1 1 calc R
C5 C -0.0003(5) 0.1384(3) 0.3058(3) 0.0391(10) Uani 1 1 d .
C6 C 0.0253(6) 0.1243(3) 0.4094(4) 0.0472(12) Uani 1 1 d .
C7 C 0.1646(5) 0.0740(4) 0.4435(3) 0.0492(13) Uani 1 1 d .
C8 C 0.1854(5) 0.0232(3) 0.3637(3) 0.0402(11) Uani 1 1 d .
C9 C 0.0926(6) -0.0394(3) 0.3142(3) 0.0442(11) Uani 1 1 d .
H9A H 0.0094 -0.0611 0.3306 0.053 Uiso 1 1 calc R
C10 C 0.1453(6) -0.0669(3) 0.2427(4) 0.0517(13) Uani 1 1 d .
H10A H 0.1056 -0.1111 0.1993 0.062 Uiso 1 1 calc R
C11 C 0.2713(5) -0.0228(3) 0.2464(4) 0.0497(13) Uani 1 1 d .
H11A H 0.3335 -0.0307 0.2057 0.060 Uiso 1 1 calc R
C12 C 0.2933(5) 0.0297(4) 0.3198(4) 0.0515(14) Uani 1 1 d .
H12A H 0.3738 0.0670 0.3389 0.062 Uiso 1 1 calc R
C13 C 0.2930(7) 0.1275(5) 0.4796(5) 0.076(2) Uani 1 1 d .
H13A H 0.3754 0.0937 0.4989 0.114 Uiso 1 1 calc R
H13B H 0.2817 0.1590 0.5313 0.114 Uiso 1 1 calc R
H13C H 0.3032 0.1639 0.4314 0.114 Uiso 1 1 calc R
C14 C 0.1592(7) 0.0171(5) 0.5217(4) 0.076(2) Uani 1 1 d .
H14A H 0.2460 -0.0130 0.5407 0.113 Uiso 1 1 calc R
H14B H 0.0821 -0.0204 0.5013 0.113 Uiso 1 1 calc R
H14C H 0.1462 0.0485 0.5730 0.113 Uiso 1 1 calc R
C15 C 0.0315(9) 0.2085(4) 0.4562(5) 0.0744(19) Uani 1 1 d .
H15A H -0.0571 0.2362 0.4331 0.112 Uiso 1 1 calc R
H15B H 0.1054 0.2406 0.4428 0.112 Uiso 1 1 calc R
H15C H 0.0499 0.2014 0.5220 0.112 Uiso 1 1 calc R
C17 C 0.1058(6) 0.0437(3) 0.1019(4) 0.0526(13) Uani 1 1 d .
C18 C 0.5030(4) 0.6679(3) 0.0796(3) 0.0277(8) Uani 1 1 d .
C19 C 0.4209(4) 0.7379(3) 0.0744(3) 0.0314(9) Uani 1 1 d .
H19A H 0.4009 0.7568 0.1282 0.038 Uiso 1 1 calc R
C20 C 0.3682(4) 0.7801(3) -0.0061(3) 0.0359(10) Uani 1 1 d .
C21 C 0.3921(5) 0.7541(3) -0.0878(3) 0.0375(10) Uani 1 1 d .
H21A H 0.3569 0.7828 -0.1428 0.045 Uiso 1 1 calc R
C22 C 0.4697(4) 0.6842(3) -0.0850(3) 0.0336(10) Uani 1 1 d .
C23 C 0.5253(4) 0.6432(3) -0.0043(3) 0.0327(9) Uani 1 1 d .
H23A H 0.5804 0.5971 -0.0053 0.039 Uiso 1 1 calc R
C24 C 0.2871(5) 0.8561(3) -0.0051(3) 0.0430(11) Uani 1 1 d .
C26 C 0.4756(4) 0.5334(3) 0.1743(3) 0.0299(9) Uani 1 1 d .
C27 C 0.3907(4) 0.4982(3) 0.0932(3) 0.0362(10) Uani 1 1 d .
H27A H 0.3776 0.5262 0.0375 0.043 Uiso 1 1 calc R
C28 C 0.3258(4) 0.4230(3) 0.0937(4) 0.0422(11) Uani 1 1 d .
C29 C 0.3422(5) 0.3806(3) 0.1745(4) 0.0461(12) Uani 1 1 d .
H29A H 0.2986 0.3301 0.1747 0.055 Uiso 1 1 calc R
C30 C 0.4233(5) 0.4134(3) 0.2549(4) 0.0422(11) Uani 1 1 d .
C31 C 0.4868(4) 0.4897(3) 0.2536(3) 0.0323(9) Uani 1 1 d .
H31A H 0.5392 0.5118 0.3094 0.039 Uiso 1 1 calc R
C32 C 0.2359(6) 0.3886(3) 0.0079(4) 0.0555(14) Uani 1 1 d .
C33 C 0.4474(6) 0.3694(4) 0.3447(4) 0.0567(15) Uani 1 1 d .
C34 C 0.7296(4) 0.5938(3) 0.1863(3) 0.0278(9) Uani 1 1 d .
C35 C 0.7889(4) 0.5219(3) 0.2282(3) 0.0316(9) Uani 1 1 d .
H35A H 0.7324 0.4856 0.2503 0.038 Uiso 1 1 calc R
C36 C 0.9291(4) 0.5018(3) 0.2385(3) 0.0350(10) Uani 1 1 d .
C37 C 1.0152(4) 0.5540(3) 0.2063(3) 0.0380(10) Uani 1 1 d .
H37A H 1.1095 0.5411 0.2130 0.046 Uiso 1 1 calc R
C38 C 0.9600(4) 0.6242(3) 0.1650(3) 0.0339(10) Uani 1 1 d .
C39 C 0.8189(4) 0.6439(3) 0.1563(3) 0.0316(9) Uani 1 1 d .
H39A H 0.7845 0.6935 0.1288 0.038 Uiso 1 1 calc R
C48 C 0.6982(6) 0.8775(4) 0.3626(4) 0.0509(13) Uani 1 1 d .
C25 C 0.4979(5) 0.6531(4) -0.1714(3) 0.0452(12) Uani 1 1 d .
C16 C -0.1033(6) 0.0798(4) 0.4246(4) 0.0598(16) Uani 1 1 d .
H16A H -0.1854 0.1136 0.4030 0.090 Uiso 1 1 calc R
H16B H -0.0888 0.0688 0.4894 0.090 Uiso 1 1 calc R
H16C H -0.1166 0.0291 0.3909 0.090 Uiso 1 1 calc R
C40 C 0.9866(5) 0.4236(3) 0.2838(4) 0.0477(12) Uani 1 1 d .
C41 C 1.0485(4) 0.6813(3) 0.1279(4) 0.0465(12) Uani 1 1 d .
C42 C 0.5489(4) 0.6774(3) 0.2605(3) 0.0303(9) Uani 1 1 d .
C43 C 0.6347(4) 0.7453(3) 0.2844(3) 0.0344(10) Uani 1 1 d .
H43A H 0.7108 0.7516 0.2590 0.041 Uiso 1 1 calc R
C44 C 0.6110(5) 0.8035(3) 0.3440(3) 0.0378(10) Uani 1 1 d .
C45 C 0.5031(5) 0.7953(3) 0.3857(3) 0.0390(11) Uani 1 1 d .
H45A H 0.4872 0.8348 0.4266 0.047 Uiso 1 1 calc R
C46 C 0.4198(5) 0.7270(3) 0.3651(3) 0.0364(10) Uani 1 1 d .
C47 C 0.4401(4) 0.6696(3) 0.3023(3) 0.0319(9) Uani 1 1 d .
H47A H 0.3796 0.6249 0.2879 0.038 Uiso 1 1 calc R
C49 C 0.3061(5) 0.7151(4) 0.4120(4) 0.0482(13) Uani 1 1 d .

loop_
_atom_site_aniso_label
_atom_site_aniso_U_11
_atom_site_aniso_U_22
_atom_site_aniso_U_33
_atom_site_aniso_U_23
_atom_site_aniso_U_13
_atom_site_aniso_U_12
Cr1 0.0360(3) 0.0303(4) 0.0344(4) -0.0004(3) 0.0088(3) -0.0009(3)
F1 0.179(5) 0.087(3) 0.153(4) 0.056(3) 0.126(4) 0.081(4)
F2 0.134(5) 0.041(3) 0.496(16) -0.008(5) 0.179(8) 0.016(3)
F3 0.318(10) 0.217(8) 0.090(4) -0.018(4) -0.033(5) 0.232(8)
F4 0.0576(17) 0.076(2) 0.064(2) -0.0131(18) 0.0384(16) -0.0019(16)
F5 0.087(2) 0.110(3) 0.0304(16) 0.0033(17) 0.0109(16) 0.038(2)
F6 0.101(2) 0.053(2) 0.0570(19) -0.0231(17) 0.0339(18) -0.0094(18)
F7 0.304(10) 0.149(6) 0.067(3) -0.009(4) -0.044(4) -0.132(7)
F8 0.149(5) 0.125(5) 0.155(5) -0.101(4) -0.085(4) 0.073(4)
F9 0.055(3) 0.236(8) 0.164(6) -0.112(6) -0.020(3) 0.000(3)
F10 0.240(7) 0.085(3) 0.074(3) 0.028(3) 0.080(4) 0.011(4)
F11 0.102(3) 0.082(3) 0.105(3) 0.043(3) 0.004(2) -0.049(3)
F12 0.078(3) 0.120(4) 0.109(3) 0.073(3) 0.000(2) -0.004(3)
F13 0.077(2) 0.065(3) 0.169(5) 0.064(3) 0.054(3) 0.028(2)
F14 0.092(2) 0.050(2) 0.094(3) 0.0091(18) 0.050(2) 0.0335(19)
F15 0.133(4) 0.086(3) 0.064(2) 0.009(2) -0.020(2) 0.054(3)
F16 0.052(2) 0.109(4) 0.187(5) 0.076(4) 0.057(3) 0.017(2)
F17 0.254(7) 0.120(5) 0.099(3) -0.059(3) 0.098(4) -0.150(5)
F18 0.0655(19) 0.088(3) 0.060(2) 0.0343(19) 0.0111(16) -0.0158(18)
F19 0.241(7) 0.095(4) 0.089(3) 0.007(3) 0.031(4) -0.108(5)
F20 0.113(4) 0.082(4) 0.307(10) 0.066(5) -0.090(5) -0.063(3)
F21 0.234(8) 0.118(5) 0.348(11) -0.154(6) 0.226(8) -0.126(5)
F22 0.087(3) 0.152(5) 0.054(2) 0.009(2) 0.038(2) -0.022(3)
F23 0.105(3) 0.079(3) 0.180(5) 0.004(3) 0.105(3) 0.015(3)
F24 0.080(2) 0.141(4) 0.089(3) -0.055(3) 0.057(2) -0.063(3)
B1 0.031(2) 0.022(2) 0.029(2) 0.0011(19) 0.0078(18) -0.0006(19)
O1 0.136(4) 0.067(3) 0.041(2) 0.0055(19) 0.036(2) 0.039(3)
C1 0.038(2) 0.061(4) 0.059(3) -0.013(3) 0.014(2) 0.002(2)
C2 0.052(3) 0.060(4) 0.048(3) -0.003(3) 0.005(2) 0.022(3)
C3 0.076(3) 0.037(3) 0.044(3) 0.004(2) 0.018(3) 0.011(3)
C4 0.065(3) 0.028(3) 0.047(3) -0.004(2) 0.017(2) -0.007(2)
C5 0.048(2) 0.031(3) 0.041(3) -0.006(2) 0.018(2) 0.003(2)
C6 0.063(3) 0.046(3) 0.040(3) -0.007(2) 0.026(2) -0.006(2)
C7 0.056(3) 0.056(4) 0.032(2) -0.002(2) 0.006(2) -0.010(2)
C8 0.040(2) 0.042(3) 0.037(3) 0.011(2) 0.0066(19) -0.001(2)
C9 0.060(3) 0.034(3) 0.041(3) 0.004(2) 0.018(2) -0.006(2)
C10 0.069(3) 0.031(3) 0.059(3) 0.003(2) 0.024(3) 0.004(3)
C11 0.050(3) 0.050(3) 0.053(3) 0.013(3) 0.022(2) 0.019(2)
C12 0.035(2) 0.074(4) 0.042(3) 0.018(3) 0.004(2) 0.006(2)
C13 0.074(4) 0.090(5) 0.055(4) -0.012(3) 0.001(3) -0.025(4)
C14 0.088(4) 0.105(6) 0.036(3) 0.017(3) 0.020(3) 0.008(4)
C15 0.118(5) 0.052(4) 0.065(4) -0.022(3) 0.045(4) -0.016(4)
C17 0.070(3) 0.037(3) 0.051(3) 0.006(2) 0.017(3) 0.015(2)
C18 0.0264(17) 0.025(2) 0.031(2) 0.0025(17) 0.0064(15) -0.0025(16)
C19 0.035(2) 0.032(3) 0.030(2) -0.0005(18) 0.0128(17) -0.0008(18)
C20 0.032(2) 0.036(3) 0.041(3) 0.007(2) 0.0125(18) 0.0100(19)
C21 0.041(2) 0.039(3) 0.035(2) 0.009(2) 0.0141(19) 0.003(2)
C22 0.0289(19) 0.039(3) 0.035(2) -0.0073(19) 0.0111(17) -0.0074(18)
C23 0.0311(19) 0.030(2) 0.037(2) -0.0008(18) 0.0091(17) 0.0007(17)
C24 0.051(3) 0.039(3) 0.043(3) 0.010(2) 0.019(2) 0.012(2)
C26 0.0276(18) 0.024(2) 0.037(2) -0.0021(17) 0.0084(17) 0.0024(16)
C27 0.036(2) 0.033(3) 0.039(2) -0.0040(19) 0.0085(19) -0.0008(19)
C28 0.034(2) 0.041(3) 0.051(3) -0.006(2) 0.010(2) -0.001(2)
C29 0.040(2) 0.030(3) 0.068(3) 0.001(2) 0.014(2) -0.009(2)
C30 0.037(2) 0.035(3) 0.055(3) 0.013(2) 0.012(2) -0.001(2)
C31 0.032(2) 0.028(2) 0.038(2) 0.0018(18) 0.0098(17) -0.0018(17)
C32 0.054(3) 0.038(3) 0.065(4) -0.009(3) -0.001(3) -0.008(2)
C33 0.061(3) 0.045(3) 0.068(4) 0.017(3) 0.023(3) -0.010(3)
C34 0.0324(19) 0.025(2) 0.026(2) -0.0003(16) 0.0071(16) -0.0006(17)
C35 0.036(2) 0.032(2) 0.028(2) -0.0019(18) 0.0112(17) -0.0005(18)
C36 0.038(2) 0.032(3) 0.033(2) 0.0045(19) 0.0063(18) 0.0078(19)
C37 0.0317(19) 0.051(3) 0.030(2) 0.001(2) 0.0055(16) 0.008(2)
C38 0.031(2) 0.041(3) 0.029(2) -0.0029(19) 0.0079(17) -0.0041(19)
C39 0.0283(18) 0.032(2) 0.031(2) -0.0009(18) 0.0019(16) 0.0034(17)
C48 0.057(3) 0.051(3) 0.050(3) -0.019(3) 0.022(3) -0.024(3)
C25 0.044(2) 0.057(4) 0.037(3) -0.004(2) 0.013(2) 0.002(2)
C16 0.064(3) 0.068(5) 0.057(3) -0.004(3) 0.034(3) -0.002(3)
C40 0.047(3) 0.045(3) 0.051(3) 0.008(2) 0.013(2) 0.008(2)
C41 0.031(2) 0.055(3) 0.050(3) 0.007(3) 0.006(2) -0.007(2)
C42 0.038(2) 0.030(2) 0.025(2) 0.0031(17) 0.0113(17) 0.0029(18)
C43 0.039(2) 0.031(3) 0.035(2) 0.0035(18) 0.0142(19) -0.0026(19)
C44 0.044(2) 0.038(3) 0.032(2) -0.006(2) 0.0108(19) -0.008(2)
C45 0.048(2) 0.035(3) 0.038(3) -0.011(2) 0.018(2) -0.006(2)
C46 0.040(2) 0.036(3) 0.034(2) -0.006(2) 0.0111(19) 0.002(2)
C47 0.0301(19) 0.031(2) 0.034(2) -0.0003(19) 0.0071(17) -0.0032(18)
C49 0.049(3) 0.054(3) 0.047(3) -0.014(2) 0.022(2) -0.007(2)

loop_
_atom_type_symbol
_atom_type_description
_atom_type_scat_dispersion_real
_atom_type_scat_dispersion_imag
_atom_type_scat_source
C C 0.0033 0.0016 'International Tables Vol C Tables 4.2.6.8 and 6.1.1.4'
H H 0.0000 0.0000 'International Tables Vol C Tables 4.2.6.8 and 6.1.1.4'
B B 0.0013 0.0007 'International Tables Vol C Tables 4.2.6.8 and 6.1.1.4'
O O 0.0106 0.0060 'International Tables Vol C Tables 4.2.6.8 and 6.1.1.4'
F F 0.0171 0.0103 'International Tables Vol C Tables 4.2.6.8 and 6.1.1.4'
Cr Cr 0.3209 0.6236 'International Tables Vol C Tables 4.2.6.8 and 6.1.1.4'

loop_
_geom_angle_atom_site_label_1
_geom_angle_atom_site_label_2
_geom_angle_atom_site_label_3
_geom_angle
C17 Cr1 C9 121.4(2)
C17 Cr1 C1 114.8(2)
C9 Cr1 C1 92.5(2)
C17 Cr1 C2 80.4(2)
C9 Cr1 C2 126.2(2)
C1 Cr1 C2 38.2(2)
C17 Cr1 C10 85.1(2)
C9 Cr1 C10 37.8(2)
C1 Cr1 C10 120.1(2)
C2 Cr1 C10 135.8(2)
C17 Cr1 C8 142.4(2)
C9 Cr1 C8 39.27(19)
C1 Cr1 C8 99.9(2)
C2 Cr1 C8 136.8(2)
C10 Cr1 C8 64.4(2)
C17 Cr1 C5 142.6(2)
C9 Cr1 C5 90.36(19)
C1 Cr1 C5 37.8(2)
C2 Cr1 C5 63.9(2)
C10 Cr1 C5 128.1(2)
C8 Cr1 C5 74.69(19)
C17 Cr1 C3 81.2(2)
C9 Cr1 C3 153.7(2)
C1 Cr1 C3 63.7(2)
C2 Cr1 C3 38.0(2)
C10 Cr1 C3 165.9(2)
C8 Cr1 C3 129.6(2)
C5 Cr1 C3 64.1(2)
C17 Cr1 C4 115.8(2)
C9 Cr1 C4 122.8(2)
C1 Cr1 C4 63.4(2)
C2 Cr1 C4 63.4(2)
C10 Cr1 C4 156.0(2)
C8 Cr1 C4 91.7(2)
C5 Cr1 C4 38.46(19)
C3 Cr1 C4 37.9(2)
C17 Cr1 C12 109.7(2)
C9 Cr1 C12 63.4(2)
C1 Cr1 C12 135.5(2)
C2 Cr1 C12 160.8(2)
C10 Cr1 C12 62.9(2)
C8 Cr1 C12 37.75(18)
C5 Cr1 C12 101.9(2)
C3 Cr1 C12 125.4(2)
C4 Cr1 C12 97.3(2)
C17 Cr1 C11 78.9(2)
C9 Cr1 C11 63.8(2)
C1 Cr1 C11 156.2(2)
C2 Cr1 C11 159.0(2)
C10 Cr1 C11 38.5(2)
C8 Cr1 C11 63.6(2)
C5 Cr1 C11 137.1(2)
C3 Cr1 C11 139.9(2)
C4 Cr1 C11 130.1(2)
C12 Cr1 C11 36.8(2)
C26 B1 C18 110.3(3)
C26 B1 C42 111.0(3)
C18 B1 C42 107.3(3)
C26 B1 C34 108.4(3)
C18 B1 C34 108.9(3)
C42 B1 C34 110.8(3)
C5 C1 C2 109.0(5)
C5 C1 Cr1 71.6(3)
C2 C1 Cr1 71.1(3)
C1 C2 C3 108.1(5)
C1 C2 Cr1 70.7(3)
C3 C2 Cr1 71.8(3)
C2 C3 C4 107.5(5)
C2 C3 Cr1 70.2(3)
C4 C3 Cr1 71.1(3)
C3 C4 C5 108.2(5)
C3 C4 Cr1 71.1(3)
C5 C4 Cr1 70.3(3)
C1 C5 C4 107.2(5)
C1 C5 C6 127.8(5)
C4 C5 C6 125.0(4)
C1 C5 Cr1 70.6(3)
C4 C5 Cr1 71.3(3)
C6 C5 Cr1 121.2(3)
C5 C6 C16 107.8(4)
C5 C6 C15 107.7(5)
C16 C6 C15 106.9(5)
C5 C6 C7 107.8(4)
C16 C6 C7 113.1(5)
C15 C6 C7 113.3(5)
C14 C7 C8 108.5(5)
C14 C7 C13 106.0(5)
C8 C7 C13 108.9(5)
C14 C7 C6 111.6(5)
C8 C7 C6 108.7(4)
C13 C7 C6 112.9(5)
C12 C8 C9 105.6(5)
C12 C8 C7 127.7(5)
C9 C8 C7 126.6(4)
C12 C8 Cr1 71.8(3)
C9 C8 Cr1 69.8(3)
C7 C8 Cr1 120.6(3)
C10 C9 C8 108.2(5)
C10 C9 Cr1 71.6(3)
C8 C9 Cr1 71.0(3)
C9 C10 C11 108.0(5)
C9 C10 Cr1 70.6(3)
C11 C10 Cr1 71.6(3)
C12 C11 C10 107.3(5)
C12 C11 Cr1 71.4(3)
C10 C11 Cr1 69.9(3)
C11 C12 C8 110.8(5)
C11 C12 Cr1 71.8(3)
C8 C12 Cr1 70.5(3)
O1 C17 Cr1 178.8(5)
C23 C18 C19 114.6(4)
C23 C18 B1 123.0(4)
C19 C18 B1 122.3(4)
C20 C19 C18 122.9(4)
C19 C20 C21 121.0(4)
C19 C20 C24 119.7(4)
C21 C20 C24 119.3(4)
C22 C21 C20 117.2(4)
C21 C22 C23 121.8(4)
C21 C22 C25 119.4(4)
C23 C22 C25 118.8(4)
C22 C23 C18 122.5(4)
F3 C24 F2 104.4(8)
F3 C24 F1 105.0(7)
F2 C24 F1 102.0(6)
F3 C24 C20 115.5(5)
F2 C24 C20 114.2(4)
F1 C24 C20 114.3(4)
C31 C26 C27 115.6(4)
C31 C26 B1 120.9(4)
C27 C26 B1 123.5(4)
C28 C27 C26 121.9(4)
C29 C28 C27 120.5(4)
C29 C28 C32 119.0(5)
C27 C28 C32 120.5(5)
C30 C29 C28 119.2(5)
C29 C30 C31 119.7(5)
C29 C30 C33 121.6(5)
C31 C30 C33 118.6(5)
C26 C31 C30 123.1(4)
F9 C32 F8 108.9(6)
F9 C32 F7 99.4(7)
F8 C32 F7 103.6(8)
F9 C32 C28 115.3(6)
F8 C32 C28 113.9(5)
F7 C32 C28 114.2(5)
F10 C33 F11 108.9(6)
F10 C33 F12 104.0(6)
F11 C33 F12 105.6(5)
F10 C33 C30 112.7(5)
F11 C33 C30 113.8(5)
F12 C33 C30 111.1(5)
C39 C34 C35 115.3(4)
C39 C34 B1 122.6(4)
C35 C34 B1 122.0(4)
C36 C35 C34 122.5(4)
C37 C36 C35 120.2(4)
C37 C36 C40 119.8(4)
C35 C36 C40 120.0(4)
C38 C37 C36 118.5(4)
C37 C38 C39 120.5(4)
C37 C38 C41 120.2(4)
C39 C38 C41 119.3(4)
C34 C39 C38 123.0(4)
F21 C48 F20 106.1(7)
F21 C48 F19 103.3(7)
F20 C48 F19 99.7(6)
F21 C48 C44 116.7(5)
F20 C48 C44 114.0(6)
F19 C48 C44 115.1(5)
F6 C25 F4 106.5(4)
F6 C25 F5 105.6(4)
F4 C25 F5 105.8(4)
F6 C25 C22 112.7(4)
F4 C25 C22 112.5(4)
F5 C25 C22 113.2(4)
F13 C40 F15 107.2(5)
F13 C40 F14 106.0(5)
F15 C40 F14 104.9(4)
F13 C40 C36 114.2(4)
F15 C40 C36 111.7(5)
F14 C40 C36 112.2(4)
F17 C41 F18 107.7(5)
F17 C41 F16 106.9(5)
F18 C41 F16 102.6(5)
F17 C41 C38 113.8(5)
F18 C41 C38 113.1(4)
F16 C41 C38 111.9(5)
C43 C42 C47 116.8(4)
C43 C42 B1 120.3(4)
C47 C42 B1 122.3(4)
C44 C43 C42 121.8(4)
C43 C44 C45 121.1(4)
C43 C44 C48 120.3(4)
C45 C44 C48 118.6(4)
C46 C45 C44 117.7(4)
C45 C46 C47 121.4(4)
C45 C46 C49 118.8(4)
C47 C46 C49 119.8(4)
C46 C47 C42 121.0(4)
F24 C49 F22 107.3(5)
F24 C49 F23 107.4(5)
F22 C49 F23 102.1(5)
F24 C49 C46 115.0(4)
F22 C49 C46 111.6(4)
F23 C49 C46 112.4(5)

loop_
_geom_bond_atom_site_label_1
_geom_bond_atom_site_label_2
_geom_bond_distance
Cr1 C17 1.893(6)
Cr1 C9 2.153(5)
Cr1 C1 2.158(5)
Cr1 C2 2.164(5)
Cr1 C10 2.167(6)
Cr1 C8 2.169(5)
Cr1 C5 2.170(5)
Cr1 C3 2.184(5)
Cr1 C4 2.184(5)
Cr1 C12 2.185(5)
Cr1 C11 2.189(5)
F1 C24 1.286(6)
F2 C24 1.250(8)
F3 C24 1.230(7)
F4 C25 1.330(6)
F5 C25 1.331(6)
F6 C25 1.325(7)
F7 C32 1.306(8)
F8 C32 1.255(7)
F9 C32 1.241(8)
F10 C33 1.302(8)
F11 C33 1.304(7)
F12 C33 1.316(7)
F13 C40 1.305(7)
F14 C40 1.328(6)
F15 C40 1.322(7)
F16 C41 1.324(6)
F17 C41 1.266(7)
F18 C41 1.311(6)
F19 C48 1.276(7)
F20 C48 1.269(8)
F21 C48 1.237(7)
F22 C49 1.318(7)
F23 C49 1.337(7)
F24 C49 1.286(6)
B1 C26 1.636(6)
B1 C18 1.645(6)
B1 C42 1.657(6)
B1 C34 1.661(6)
O1 C17 1.133(7)
C1 C5 1.403(7)
C1 C2 1.414(8)
C2 C3 1.416(9)
C3 C4 1.417(8)
C4 C5 1.434(7)
C5 C6 1.539(7)
C6 C16 1.542(8)
C6 C15 1.554(8)
C6 C7 1.578(8)
C7 C14 1.523(8)
C7 C8 1.528(7)
C7 C13 1.529(8)
C8 C12 1.408(7)
C8 C9 1.452(7)
C9 C10 1.399(8)
C10 C11 1.437(8)
C11 C12 1.380(8)
C18 C23 1.405(6)
C18 C19 1.404(6)
C19 C20 1.381(6)
C20 C21 1.389(7)
C20 C24 1.492(7)
C21 C22 1.381(7)
C22 C23 1.377(6)
C22 C25 1.499(6)
C26 C31 1.379(6)
C26 C27 1.416(6)
C27 C28 1.400(7)
C28 C29 1.380(7)
C28 C32 1.479(7)
C29 C30 1.380(7)
C30 C31 1.409(7)
C30 C33 1.503(7)
C34 C39 1.375(6)
C34 C35 1.400(6)
C35 C36 1.400(6)
C36 C37 1.391(7)
C36 C40 1.502(7)
C37 C38 1.360(7)
C38 C39 1.411(6)
C38 C41 1.496(7)
C48 C44 1.480(7)
C42 C43 1.396(6)
C42 C47 1.396(6)
C43 C44 1.380(7)
C44 C45 1.388(7)
C45 C46 1.383(7)
C46 C47 1.394(7)
C46 C49 1.499(7)
